data_7117520
loop_
_publ_author_name
'Masaki Yamamura'
'Kimiya Sukegawa'
'Tatsuya Nabeshima'

_publ_section_title
;
 Tuning the depth of bowl-shaped phosphine hosts: capsule and pseudo-cage
 architectures in host-guest complexes with C60 fullerene
;
_journal_name_full Chem.Commun.
_journal_page_first 12080
_journal_paper_doi 10.1039/C5cc04194E
_journal_volume 51
_journal_year 2015
_chemical_formula_sum 'C144 H42 O6 P2'
_chemical_formula_weight 1929.71
_chemical_name_systematic
;
 ?
;
_space_group_crystal_system trigonal
_space_group_IT_number 148
_space_group_name_Hall '-R 3'
_space_group_name_H-M_alt 'R -3 :H'
_symmetry_space_group_name_Hall '-R 3'
_symmetry_space_group_name_H-M 'R -3 :H'
_atom_sites_solution_hydrogens geom
_audit_creation_method SHELXL-2014
_audit_update_record
;
2015-04-21 deposited with the CCDC.
2015-06-16 downloaded from the CCDC.
;
_cell_angle_alpha 90
_cell_angle_beta 90
_cell_angle_gamma 120
_cell_formula_units_Z 3
_cell_length_a 19.058(12)
_cell_length_b 19.058(12)
_cell_length_c 20.787(14)
_cell_measurement_reflns_used 1646
_cell_measurement_temperature 120(2)
_cell_measurement_theta_max 25.65
_cell_measurement_theta_min 2.31
_cell_volume 6538(7)
_computing_cell_refinement 'Bruker SAINT'
_computing_data_collection 'Bruker APEX2'
_computing_data_reduction 'Bruker SAINT'
_computing_molecular_graphics 'Bruker SHELXTL'
_computing_publication_material 'Bruker SHELXTL'
_computing_structure_refinement 'SHELXL-2014 (Sheldrick, 2014)'
_computing_structure_solution 'SHELXS-97 (Sheldrick, 2008)'
_diffrn_ambient_temperature 120(2)
_diffrn_measured_fraction_theta_full 1.000
_diffrn_measured_fraction_theta_max 1.000
_diffrn_measurement_device_type 'Bruker APEX-II CCD'
_diffrn_measurement_method '\f and \w scans'
_diffrn_radiation_monochromator graphite
_diffrn_radiation_source 'fine-focus sealed tube'
_diffrn_radiation_type MoK\a
_diffrn_radiation_wavelength 0.71073
_diffrn_reflns_av_R_equivalents 0.1014
_diffrn_reflns_av_unetI/netI 0.0926
_diffrn_reflns_laue_measured_fraction_full 1.000
_diffrn_reflns_laue_measured_fraction_max 1.000
_diffrn_reflns_limit_h_max 18
_diffrn_reflns_limit_h_min -23
_diffrn_reflns_limit_k_max 23
_diffrn_reflns_limit_k_min -23
_diffrn_reflns_limit_l_max 26
_diffrn_reflns_limit_l_min -24
_diffrn_reflns_number 11604
_diffrn_reflns_point_group_measured_fraction_full 1.000
_diffrn_reflns_point_group_measured_fraction_max 1.000
_diffrn_reflns_theta_full 25.242
_diffrn_reflns_theta_max 26.498
_diffrn_reflns_theta_min 1.575
_exptl_absorpt_coefficient_mu 0.124
_exptl_absorpt_correction_type empirical
_exptl_crystal_colour black
_exptl_crystal_density_diffrn 1.470
_exptl_crystal_description cubic
_exptl_crystal_F_000 2952
_exptl_crystal_size_max 0.050
_exptl_crystal_size_mid 0.050
_exptl_crystal_size_min 0.050
_exptl_transmission_factor_max 0.994
_exptl_transmission_factor_min 0.994
_refine_diff_density_max 0.233
_refine_diff_density_min -0.285
_refine_diff_density_rms 0.051
_refine_ls_extinction_coef .
_refine_ls_extinction_method none
_refine_ls_goodness_of_fit_ref 1.023
_refine_ls_hydrogen_treatment constr
_refine_ls_matrix_type full
_refine_ls_number_parameters 229
_refine_ls_number_reflns 3025
_refine_ls_number_restraints 0
_refine_ls_restrained_S_all 1.023
_refine_ls_R_factor_all 0.1077
_refine_ls_R_factor_gt 0.0499
_refine_ls_shift/su_max 0.000
_refine_ls_shift/su_mean 0.000
_refine_ls_structure_factor_coef Fsqd
_refine_ls_weighting_details 'w=1/[\s^2^(Fo^2^)+(0.0527P)^2^+3.7332P] where P=(Fo^2^+2Fc^2^)/3'
_refine_ls_weighting_scheme calc
_refine_ls_wR_factor_gt 0.1117
_refine_ls_wR_factor_ref 0.1401
_reflns_Friedel_coverage 0.000
_reflns_friedel_fraction_full .
_reflns_friedel_fraction_max .
_reflns_number_gt 1830
_reflns_number_total 3025
_reflns_threshold_expression 'I > 2\s(I)'
_cod_data_source_file c5cc04194e2-e4.cif
_cod_data_source_block NapC602_0m
_cod_original_cell_volume 6539(9)
_cod_database_code 7117520
_shelx_space_group_comment
;
The symmetry employed for this shelxl refinement is uniquely defined
by the following loop, which should always be used as a source of
symmetry information in preference to the above space-group names.
They are only intended as comments.
;
_shelx_estimated_absorpt_t_min 0.994
_shelx_estimated_absorpt_t_max 0.994
_shelxl_version_number 2014-3

loop_
_space_group_symop_operation_xyz
'x, y, z'
'-y, x-y, z'
'-x+y, -x, z'
'x+2/3, y+1/3, z+1/3'
'-y+2/3, x-y+1/3, z+1/3'
'-x+y+2/3, -x+1/3, z+1/3'
'x+1/3, y+2/3, z+2/3'
'-y+1/3, x-y+2/3, z+2/3'
'-x+y+1/3, -x+2/3, z+2/3'
'-x, -y, -z'
'y, -x+y, -z'
'x-y, x, -z'
'-x+2/3, -y+1/3, -z+1/3'
'y+2/3, -x+y+1/3, -z+1/3'
'x-y+2/3, x+1/3, -z+1/3'
'-x+1/3, -y+2/3, -z+2/3'
'y+1/3, -x+y+2/3, -z+2/3'
'x-y+1/3, x+2/3, -z+2/3'

loop_
_atom_site_label
_atom_site_type_symbol
_atom_site_fract_x
_atom_site_fract_y
_atom_site_fract_z
_atom_site_U_iso_or_equiv
_atom_site_adp_type
_atom_site_occupancy
_atom_site_site_symmetry_order
_atom_site_calc_flag
_atom_site_refinement_flags_posn
_atom_site_refinement_flags_adp
_atom_site_refinement_flags_occupancy
_atom_site_disorder_assembly
_atom_site_disorder_group
P1 P 1.0000 0.0000 0.12045(6) 0.0359(3) Uani 1 3 d S T P . .
O1 O 1.16455(11) 0.05103(11) 0.17821(9) 0.0373(5) Uani 1 1 d . . . . .
C1 C 0.88496(15) -0.17955(15) 0.40916(13) 0.0301(6) Uani 1 1 d . . . . .
C2 C 0.80874(15) -0.10743(15) 0.42270(13) 0.0303(6) Uani 1 1 d . . . . .
C3 C 0.85580(15) -0.12768(15) 0.38411(12) 0.0294(6) Uani 1 1 d . . . . .
C4 C 0.96603(16) -0.15050(15) 0.38405(12) 0.0294(6) Uani 1 1 d . . . . .
C5 C 0.82292(15) -0.02484(16) 0.42259(13) 0.0303(6) Uani 1 1 d . . . . .
C6 C 1.01567(16) 0.29381(16) 0.27077(14) 0.0351(7) Uani 1 1 d . . . . .
C7 C 1.07858(16) 0.20914(16) 0.22377(13) 0.0332(6) Uani 1 1 d . . . . .
C8 C 1.18780(16) 0.17718(16) 0.22323(14) 0.0349(7) Uani 1 1 d . . . . .
H1 H 1.2409 0.1900 0.2357 0.042 Uiso 1 1 calc R U . . .
C9 C 0.91892(15) -0.06607(15) 0.34378(11) 0.0285(6) Uani 1 1 d . . . . .
C10 C 0.98723(16) -0.08022(16) 0.34385(12) 0.0295(6) Uani 1 1 d . . . . .
C11 C 1.13781(16) 0.10663(16) 0.18945(13) 0.0320(6) Uani 1 1 d . . . . .
C12 C 1.03047(16) 0.13745(16) 0.18935(13) 0.0335(7) Uani 1 1 d . . . . .
C13 C 0.78875(14) -0.13867(15) 0.48797(13) 0.0315(6) Uani 1 1 d . . . . .
C14 C 1.15806(16) 0.22866(17) 0.23836(14) 0.0362(7) Uani 1 1 d . . . . .
H2 H 1.1928 0.2786 0.2593 0.043 Uiso 1 1 calc R U . . .
C15 C 0.96873(16) 0.33241(16) 0.36711(14) 0.0374(7) Uani 1 1 d . . . . .
H3 H 0.9840 0.3007 0.3924 0.045 Uiso 1 1 calc R U . . .
C16 C 0.86568(15) -0.20965(14) 0.47160(13) 0.0298(6) Uani 1 1 d . . . . .
C17 C 0.95644(16) 0.38295(17) 0.26400(15) 0.0397(7) Uani 1 1 d . . . . .
H4 H 0.9634 0.3862 0.2186 0.048 Uiso 1 1 calc R U . . .
C18 C 1.04498(16) 0.25677(16) 0.24760(14) 0.0360(7) Uani 1 1 d . . . . .
C19 C 0.81152(15) -0.00523(16) 0.48806(13) 0.0308(6) Uani 1 1 d . . . . .
C20 C 1.06213(16) 0.08986(16) 0.16798(13) 0.0334(7) Uani 1 1 d . . . . .
C21 C 0.98027(15) 0.33663(15) 0.30062(14) 0.0329(6) Uani 1 1 d . . . . .
C22 C 0.93539(17) 0.37383(18) 0.39648(16) 0.0460(8) Uani 1 1 d . . . . .
H5 H 0.9281 0.3708 0.4418 0.055 Uiso 1 1 calc R U . . .
C23 C 0.91254(18) 0.41960(19) 0.36014(19) 0.0525(9) Uani 1 1 d . . . . .
H6 H 0.8897 0.4483 0.3805 0.063 Uiso 1 1 calc R U . . .
C24 C 0.92281(18) 0.42380(18) 0.29407(18) 0.0510(9) Uani 1 1 d . . . . .
H7 H 0.9066 0.4551 0.2692 0.061 Uiso 1 1 calc R U . . .

loop_
_atom_site_aniso_label
_atom_site_aniso_U_11
_atom_site_aniso_U_22
_atom_site_aniso_U_33
_atom_site_aniso_U_23
_atom_site_aniso_U_13
_atom_site_aniso_U_12
P1 0.0379(5) 0.0379(5) 0.0320(7) 0.000 0.000 0.0189(2)
O1 0.0333(11) 0.0327(11) 0.0454(12) -0.0012(9) 0.0060(9) 0.0161(9)
C1 0.0288(15) 0.0213(13) 0.0349(16) -0.0086(11) -0.0049(12) 0.0086(12)
C2 0.0211(14) 0.0293(15) 0.0351(15) -0.0040(12) -0.0078(11) 0.0085(12)
C3 0.0261(14) 0.0252(14) 0.0310(15) -0.0082(11) -0.0094(11) 0.0086(12)
C4 0.0350(15) 0.0228(14) 0.0291(15) -0.0080(11) -0.0012(11) 0.0135(12)
C5 0.0224(14) 0.0363(15) 0.0353(16) -0.0016(12) -0.0074(11) 0.0169(12)
C6 0.0300(16) 0.0236(14) 0.0453(18) 0.0058(12) 0.0047(13) 0.0086(13)
C7 0.0346(16) 0.0284(15) 0.0351(16) 0.0057(12) 0.0075(12) 0.0145(13)
C8 0.0271(15) 0.0316(16) 0.0415(17) 0.0030(12) 0.0055(12) 0.0114(13)
C9 0.0303(15) 0.0312(15) 0.0224(13) -0.0054(11) -0.0059(11) 0.0141(13)
C10 0.0314(15) 0.0311(15) 0.0254(14) -0.0066(11) -0.0013(11) 0.0153(12)
C11 0.0312(15) 0.0334(16) 0.0327(15) 0.0036(12) 0.0082(12) 0.0171(13)
C12 0.0317(16) 0.0313(16) 0.0357(16) 0.0109(12) 0.0052(12) 0.0145(13)
C13 0.0147(13) 0.0310(15) 0.0395(16) 0.0000(12) -0.0007(11) 0.0045(12)
C14 0.0334(16) 0.0267(15) 0.0412(17) 0.0057(12) 0.0093(12) 0.0097(13)
C15 0.0297(15) 0.0326(16) 0.0454(19) 0.0019(13) 0.0023(13) 0.0122(13)
C16 0.0267(14) 0.0161(13) 0.0373(16) -0.0035(11) -0.0027(12) 0.0039(11)
C17 0.0359(16) 0.0344(16) 0.0472(19) 0.0043(13) -0.0024(13) 0.0164(14)
C18 0.0329(16) 0.0264(15) 0.0435(17) 0.0053(13) 0.0053(13) 0.0110(13)
C19 0.0201(14) 0.0387(16) 0.0378(16) 0.0006(12) 0.0001(11) 0.0178(13)
C20 0.0347(16) 0.0304(15) 0.0319(16) 0.0042(12) 0.0051(12) 0.0139(13)
C21 0.0243(14) 0.0255(15) 0.0454(18) -0.0002(12) 0.0020(12) 0.0098(12)
C22 0.0340(17) 0.0438(19) 0.054(2) -0.0071(15) 0.0071(14) 0.0145(15)
C23 0.0376(18) 0.0392(19) 0.082(3) -0.0095(18) 0.0087(17) 0.0202(16)
C24 0.0396(18) 0.0360(18) 0.080(3) 0.0081(17) -0.0039(17) 0.0208(15)

loop_
_atom_type_symbol
_atom_type_description
_atom_type_scat_dispersion_real
_atom_type_scat_dispersion_imag
_atom_type_scat_source
C C 0.0033 0.0016 'International Tables Vol C Tables 4.2.6.8 and 6.1.1.4'
H H 0.0000 0.0000 'International Tables Vol C Tables 4.2.6.8 and 6.1.1.4'
O O 0.0106 0.0060 'International Tables Vol C Tables 4.2.6.8 and 6.1.1.4'
P P 0.1023 0.0942 'International Tables Vol C Tables 4.2.6.8 and 6.1.1.4'

loop_
_geom_angle_atom_site_label_1
_geom_angle_atom_site_label_2
_geom_angle_atom_site_label_3
_geom_angle
_geom_angle_site_symmetry_1
_geom_angle_site_symmetry_3
C20 P1 C20 93.10(13) 2_645 .
C20 P1 C20 93.09(13) 2_645 3_765
C20 P1 C20 93.10(13) . 3_765
C12 O1 C11 115.45(18) 3_765 .
C16 C1 C3 120.2(2) . .
C16 C1 C4 120.2(2) . .
C3 C1 C4 107.9(2) . .
C3 C2 C13 119.8(2) . .
C3 C2 C5 120.0(2) . .
C13 C2 C5 108.2(2) . .
C2 C3 C1 120.0(2) . .
C2 C3 C9 119.7(2) . .
C1 C3 C9 108.2(2) . .
C5 C4 C1 120.0(2) 2_645 .
C5 C4 C10 119.8(2) 2_645 .
C1 C4 C10 108.1(2) . .
C4 C5 C19 120.1(2) 3_765 .
C4 C5 C2 120.1(2) 3_765 .
C19 C5 C2 107.7(2) . .
C18 C6 C21 177.9(3) . .
C14 C7 C12 117.6(2) . .
C14 C7 C18 121.5(2) . .
C12 C7 C18 120.7(2) . .
C11 C8 C14 118.2(3) . .
C11 C8 H1 120.9 . .
C14 C8 H1 120.9 . .
C10 C9 C3 120.2(2) 3_765 .
C10 C9 C10 119.9(3) 3_765 .
C3 C9 C10 107.8(2) . .
C9 C10 C4 120.1(2) 2_645 .
C9 C10 C9 120.1(3) 2_645 .
C4 C10 C9 108.0(2) . .
C20 C11 C8 121.1(2) . .
C20 C11 O1 120.0(2) . .
C8 C11 O1 118.8(2) . .
C20 C12 O1 120.4(2) . 2_645
C20 C12 C7 120.9(2) . .
O1 C12 C7 118.7(2) 2_645 .
C19 C13 C2 120.1(2) 12_546 .
C19 C13 C16 120.1(2) 12_546 11_666
C2 C13 C16 107.8(2) . 11_666
C8 C14 C7 122.1(3) . .
C8 C14 H2 119.0 . .
C7 C14 H2 119.0 . .
C22 C15 C21 120.7(3) . .
C22 C15 H3 119.7 . .
C21 C15 H3 119.7 . .
C1 C16 C19 119.8(2) . 12_546
C1 C16 C13 119.8(2) . 12_546
C19 C16 C13 108.0(2) 12_546 12_546
C24 C17 C21 119.8(3) . .
C24 C17 H4 120.1 . .
C21 C17 H4 120.1 . .
C6 C18 C7 176.1(3) . .
C13 C19 C16 120.0(2) 11_666 11_666
C13 C19 C5 119.9(2) 11_666 .
C16 C19 C5 108.2(2) 11_666 .
C11 C20 C12 119.2(2) . .
C11 C20 P1 120.4(2) . .
C12 C20 P1 120.0(2) . .
C15 C21 C17 118.9(3) . .
C15 C21 C6 120.1(3) . .
C17 C21 C6 121.1(3) . .
C23 C22 C15 120.1(3) . .
C23 C22 H5 120.0 . .
C15 C22 H5 120.0 . .
C22 C23 C24 120.0(3) . .
C22 C23 H6 120.0 . .
C24 C23 H6 120.0 . .
C17 C24 C23 120.6(3) . .
C17 C24 H7 119.7 . .
C23 C24 H7 119.7 . .

loop_
_geom_bond_atom_site_label_1
_geom_bond_atom_site_label_2
_geom_bond_distance
_geom_bond_site_symmetry_2
P1 C20 1.812(3) 2_645
P1 C20 1.812(3) .
P1 C20 1.812(3) 3_765
O1 C12 1.402(3) 3_765
O1 C11 1.406(3) .
C1 C16 1.392(4) .
C1 C3 1.451(4) .
C1 C4 1.453(4) .
C2 C3 1.394(4) .
C2 C13 1.454(4) .
C2 C5 1.458(4) .
C3 C9 1.455(4) .
C4 C5 1.392(4) 2_645
C4 C10 1.454(4) .
C5 C4 1.391(4) 3_765
C5 C19 1.456(4) .
C6 C18 1.199(4) .
C6 C21 1.434(4) .
C7 C14 1.401(4) .
C7 C12 1.402(4) .
C7 C18 1.436(4) .
C8 C11 1.388(4) .
C8 C14 1.393(4) .
C8 H1 0.9500 .
C9 C10 1.391(4) 3_765
C9 C10 1.456(4) .
C10 C9 1.391(4) 2_645
C11 C20 1.386(4) .
C12 C20 1.390(4) .
C12 O1 1.402(3) 2_645
C13 C19 1.393(4) 12_546
C13 C16 1.459(4) 11_666
C14 H2 0.9500 .
C15 C22 1.379(4) .
C15 C21 1.396(4) .
C15 H3 0.9500 .
C16 C19 1.453(4) 12_546
C16 C13 1.459(4) 12_546
C17 C24 1.381(4) .
C17 C21 1.402(4) .
C17 H4 0.9500 .
C19 C13 1.393(4) 11_666
C19 C16 1.453(4) 11_666
C22 C23 1.379(4) .
C22 H5 0.9500 .
C23 C24 1.384(5) .
C23 H6 0.9500 .
C24 H7 0.9500 .

loop_
_geom_torsion_atom_site_label_1
_geom_torsion_atom_site_label_2
_geom_torsion_atom_site_label_3
_geom_torsion_atom_site_label_4
_geom_torsion
_geom_torsion_site_symmetry_1
_geom_torsion_site_symmetry_2
_geom_torsion_site_symmetry_3
_geom_torsion_site_symmetry_4
C13 C2 C3 C1 -0.2(4) . . . .
C5 C2 C3 C1 138.1(2) . . . .
C13 C2 C3 C9 -138.4(2) . . . .
C5 C2 C3 C9 -0.1(4) . . . .
C16 C1 C3 C2 0.4(4) . . . .
C4 C1 C3 C2 -142.8(2) . . . .
C16 C1 C3 C9 142.8(2) . . . .
C4 C1 C3 C9 -0.4(3) . . . .
C16 C1 C4 C5 -0.4(4) . . . 2_645
C3 C1 C4 C5 142.8(2) . . . 2_645
C16 C1 C4 C10 -142.7(2) . . . .
C3 C1 C4 C10 0.4(3) . . . .
C3 C2 C5 C4 -0.1(4) . . . 3_765
C13 C2 C5 C4 142.5(2) . . . 3_765
C3 C2 C5 C19 -142.7(2) . . . .
C13 C2 C5 C19 0.0(3) . . . .
C2 C3 C9 C10 0.3(4) . . . 3_765
C1 C3 C9 C10 -142.3(2) . . . 3_765
C2 C3 C9 C10 142.7(2) . . . .
C1 C3 C9 C10 0.2(3) . . . .
C5 C4 C10 C9 0.2(4) 2_645 . . 2_645
C1 C4 C10 C9 142.6(2) . . . 2_645
C5 C4 C10 C9 -142.8(2) 2_645 . . .
C1 C4 C10 C9 -0.3(3) . . . .
C10 C9 C10 C9 -0.2(5) 3_765 . . 2_645
C3 C9 C10 C9 -142.8(2) . . . 2_645
C10 C9 C10 C4 142.7(2) 3_765 . . .
C3 C9 C10 C4 0.1(3) . . . .
C14 C8 C11 C20 3.7(4) . . . .
C14 C8 C11 O1 -175.1(2) . . . .
C12 O1 C11 C20 -43.7(3) 3_765 . . .
C12 O1 C11 C8 135.1(3) 3_765 . . .
C14 C7 C12 C20 -3.0(4) . . . .
C18 C7 C12 C20 -177.9(2) . . . .
C14 C7 C12 O1 175.4(2) . . . 2_645
C18 C7 C12 O1 0.5(4) . . . 2_645
C3 C2 C13 C19 0.2(4) . . . 12_546
C5 C2 C13 C19 -142.5(2) . . . 12_546
C3 C2 C13 C16 142.8(2) . . . 11_666
C5 C2 C13 C16 0.1(3) . . . 11_666
C11 C8 C14 C7 3.6(4) . . . .
C12 C7 C14 C8 -3.9(4) . . . .
C18 C7 C14 C8 170.9(3) . . . .
C3 C1 C16 C19 -0.5(4) . . . 12_546
C4 C1 C16 C19 138.2(2) . . . 12_546
C3 C1 C16 C13 -138.2(2) . . . 12_546
C4 C1 C16 C13 0.6(4) . . . 12_546
C4 C5 C19 C13 0.1(4) 3_765 . . 11_666
C2 C5 C19 C13 142.7(2) . . . 11_666
C4 C5 C19 C16 -142.7(2) 3_765 . . 11_666
C2 C5 C19 C16 0.0(3) . . . 11_666
C8 C11 C20 C12 -10.5(4) . . . .
O1 C11 C20 C12 168.3(2) . . . .
C8 C11 C20 P1 176.8(2) . . . .
O1 C11 C20 P1 -4.4(3) . . . .
O1 C12 C20 C11 -168.3(2) 2_645 . . .
C7 C12 C20 C11 10.1(4) . . . .
O1 C12 C20 P1 4.4(3) 2_645 . . .
C7 C12 C20 P1 -177.2(2) . . . .
C20 P1 C20 C11 132.99(17) 2_645 . . .
C20 P1 C20 C11 39.7(3) 3_765 . . .
C20 P1 C20 C12 -39.6(3) 2_645 . . .
C20 P1 C20 C12 -132.89(17) 3_765 . . .
C22 C15 C21 C17 -0.8(4) . . . .
C22 C15 C21 C6 179.5(2) . . . .
C24 C17 C21 C15 0.5(4) . . . .
C24 C17 C21 C6 -179.7(3) . . . .
C21 C15 C22 C23 0.4(4) . . . .
C15 C22 C23 C24 0.2(4) . . . .
C21 C17 C24 C23 0.1(4) . . . .
C22 C23 C24 C17 -0.5(5) . . . .
